data_8101115
loop_
_publ_author_name
'Tinant, Bernard'
'Depr\'e, Dominique'
'Ghosez, L\'eon'

_publ_section_title
;
Crystal structure of (1S,5R,6S,7R)-7-(tert-butyldiphenylsilyloxy)-
6-vinyl-2-oxabicyclo[3.3.0]octan-3-one, C~25~H~30~O~3~Si
;
_journal_issue 4
_journal_name_full 'Zeitschrift f\"ur Kristallographie - New Crystal Structures'
_journal_page_first 641
_journal_page_last 642
_journal_volume 216
_journal_year 2001
_chemical_formula_moiety 'C25 H30 O3 Si'
_chemical_formula_structural 'C25 H30 O3 Si'
_chemical_formula_sum 'C25 H30 O3 Si'
_chemical_formula_weight 406.58
_space_group_IT_number 4
_symmetry_cell_setting monoclinic
_symmetry_space_group_name_Hall 'P 2yb'
_symmetry_space_group_name_H-M 'P 1 21 1'
_cell_angle_alpha 90.00
_cell_angle_beta 102.990(10)
_cell_angle_gamma 90.00
_cell_formula_units_Z 2
_cell_length_a 9.7500(10)
_cell_length_b 7.6910(10)
_cell_length_c 16.055(2)
_cell_measurement_temperature 293(2)
_cell_volume 1173.1(2)
_diffrn_ambient_temperature 293(2)
_exptl_crystal_density_diffrn 1.151
_cod_original_sg_symbol_H-M 'P 21'
_cod_database_code 8101115

loop_
_symmetry_equiv_pos_as_xyz
'x, y, z'
'-x, y+1/2, -z'

loop_
_atom_site_aniso_label
_atom_site_aniso_U_11
_atom_site_aniso_U_22
_atom_site_aniso_U_33
_atom_site_aniso_U_23
_atom_site_aniso_U_13
_atom_site_aniso_U_12
C1 0.0768(14) 0.093(2) 0.0637(13) -0.0087(12) 0.0308(11) 0.0063(13)
O2 0.117(2) 0.098(2) 0.0834(13) 0.0116(13) 0.0170(12) 0.0096(14)
C3 0.114(3) 0.095(2) 0.098(2) 0.000(2) 0.052(2) -0.014(2)
C4 0.075(2) 0.121(3) 0.090(2) -0.019(2) 0.024(2) -0.037(2)
C5 0.0530(11) 0.104(2) 0.0716(14) 0.0022(13) 0.0265(11) 0.0101(12)
C6 0.0623(13) 0.077(2) 0.0792(15) 0.0003(12) 0.0228(11) 0.0156(12)
C7 0.0596(12) 0.0588(11) 0.0696(12) -0.0076(10) 0.0193(10) 0.0007(10)
C8 0.0705(15) 0.100(2) 0.0661(14) -0.0239(15) 0.0157(11) -0.0004(14)
O9 0.256(5) 0.083(2) 0.182(4) 0.003(2) 0.081(4) -0.015(2)
C10 0.0630(15) 0.153(3) 0.084(2) 0.032(2) 0.0176(13) 0.021(2)
C11 0.124(4) 0.263(10) 0.131(4) 0.091(5) 0.033(3) 0.078(5)
O12 0.0482(6) 0.0619(8) 0.0560(7) -0.0020(6) 0.0158(5) -0.0003(6)
Si13 0.0463(3) 0.0616(3) 0.0459(3) 0.0033(2) 0.0134(2) 0.0035(2)
C14 0.078(2) 0.0622(13) 0.0782(15) 0.0006(11) 0.0278(12) 0.0094(11)
C15 0.130(3) 0.067(2) 0.144(3) 0.019(2) 0.071(3) 0.011(2)
C16 0.117(3) 0.088(2) 0.149(3) -0.011(2) 0.079(3) 0.018(2)
C17 0.159(4) 0.081(2) 0.133(3) -0.042(2) -0.013(3) -0.001(2)
C18 0.0459(9) 0.093(2) 0.0509(10) -0.0001(10) 0.0144(8) 0.0051(10)
C19 0.0737(15) 0.140(3) 0.0659(14) 0.029(2) 0.0047(11) -0.013(2)
C20 0.083(2) 0.194(5) 0.0563(14) 0.016(2) 0.0044(12) 0.008(3)
C21 0.062(2) 0.170(4) 0.076(2) -0.038(2) 0.0119(13) 0.006(2)
C22 0.088(2) 0.108(2) 0.105(2) -0.049(2) 0.007(2) 0.006(2)
C23 0.0707(15) 0.082(2) 0.084(2) -0.0239(14) 0.0048(12) 0.0100(13)
C24 0.0612(11) 0.0681(12) 0.0490(10) 0.0032(9) 0.0180(9) 0.0013(9)
C25 0.0643(13) 0.102(2) 0.0686(13) 0.0122(14) 0.0282(11) 0.0045(13)
C26 0.087(2) 0.128(3) 0.087(2) 0.019(2) 0.047(2) -0.004(2)
C27 0.109(2) 0.120(3) 0.0618(14) 0.026(2) 0.0330(15) 0.002(2)
C28 0.086(2) 0.113(2) 0.0581(13) 0.0192(14) 0.0082(12) 0.002(2)
C29 0.0643(13) 0.094(2) 0.0575(12) 0.0100(12) 0.0147(10) -0.0017(12)

loop_
_atom_site_label
_atom_site_type_symbol
_atom_site_fract_x
_atom_site_fract_y
_atom_site_fract_z
_atom_site_U_iso_or_equiv
_atom_site_thermal_displace_type
_atom_site_occupancy
_atom_site_calc_flag
_atom_site_refinement_flags
_atom_site_disorder_group
C1 C -0.0067(3) 0.6965(4) 0.4080(2) 0.0753(7) Uani 1 d . .
O2 O 0.0217(3) 0.5130(4) 0.42142(15) 0.1002(7) Uani 1 d . .
C3 C -0.0509(4) 0.4207(5) 0.3584(2) 0.0982(10) Uani 1 d . .
C4 C -0.1303(4) 0.5296(6) 0.2889(2) 0.0941(10) Uani 1 d . .
C5 C -0.1163(3) 0.7153(4) 0.3226(2) 0.0741(7) Uani 1 d . .
C6 C -0.0533(3) 0.8522(4) 0.2733(2) 0.0718(6) Uani 1 d . .
C7 C 0.1061(2) 0.8258(3) 0.3026(2) 0.0619(5) Uani 1 d . .
C8 C 0.1237(3) 0.7919(5) 0.3982(2) 0.0787(7) Uani 1 d . .
O9 O -0.0447(6) 0.2639(5) 0.3603(3) 0.169(2) Uani 1 d . .
C10 C -0.1126(3) 0.8561(7) 0.1783(2) 0.0999(11) Uani 1 d . .
C11 C -0.1653(7) 0.9971(14) 0.1375(5) 0.172(3) Uani 1 d . .
O12 O 0.14945(14) 0.6794(2) 0.26051(8) 0.0547(3) Uani 1 d . .
Si13 Si 0.30394(5) 0.65311(7) 0.23655(3) 0.0508(2) Uani 1 d . .
C14 C 0.3068(3) 0.4178(3) 0.2060(2) 0.0714(6) Uani 1 d . .
C15 C 0.2740(5) 0.2960(4) 0.2748(3) 0.1076(12) Uani 1 d . .
H15A H 0.1853(5) 0.3278(4) 0.2870(3) 0.116(2) Uiso 1 calc R .
H15B H 0.3468(5) 0.3059(4) 0.3260(3) 0.116(2) Uiso 1 calc R .
H15C H 0.2694(5) 0.1782(4) 0.2546(3) 0.116(2) Uiso 1 calc R .
C16 C 0.4475(4) 0.3655(5) 0.1876(3) 0.1099(13) Uani 1 d . .
H16A H 0.5208(4) 0.3829(5) 0.2379(3) 0.116(2) Uiso 1 calc R .
H16B H 0.4661(4) 0.4355(5) 0.1419(3) 0.116(2) Uiso 1 calc R .
H16C H 0.4445(4) 0.2452(5) 0.1714(3) 0.116(2) Uiso 1 calc R .
C17 C 0.1894(5) 0.3903(6) 0.1258(3) 0.132(2) Uani 1 d . .
H17A H 0.1008(5) 0.4234(6) 0.1377(3) 0.116(2) Uiso 1 calc R .
H17B H 0.1862(5) 0.2699(6) 0.1096(3) 0.116(2) Uiso 1 calc R .
H17C H 0.2077(5) 0.4603(6) 0.0800(3) 0.116(2) Uiso 1 calc R .
C18 C 0.4502(2) 0.7232(4) 0.32871(14) 0.0626(6) Uani 1 d . .
C19 C 0.5048(3) 0.6163(6) 0.3976(2) 0.0951(11) Uani 1 d . .
H19 H 0.4720(3) 0.5028(6) 0.3982(2) 0.116(2) Uiso 1 calc R .
C20 C 0.6096(4) 0.6775(9) 0.4668(2) 0.1129(14) Uani 1 d . .
H20 H 0.6447(4) 0.6038(9) 0.5125(2) 0.116(2) Uiso 1 calc R .
C21 C 0.6595(3) 0.8400(8) 0.4677(2) 0.1031(12) Uani 1 d . .
H21 H 0.7287(3) 0.8788(8) 0.5136(2) 0.116(2) Uiso 1 calc R .
C22 C 0.6086(4) 0.9464(5) 0.4016(3) 0.1026(11) Uani 1 d . .
H22 H 0.6430(4) 1.0592(5) 0.4019(3) 0.116(2) Uiso 1 calc R .
C23 C 0.5048(3) 0.8895(4) 0.3328(2) 0.0809(7) Uani 1 d . .
H23 H 0.4711(3) 0.9660(4) 0.2880(2) 0.116(2) Uiso 1 calc R .
C24 C 0.3150(2) 0.7898(3) 0.14174(13) 0.0586(5) Uani 1 d . .
C25 C 0.4427(3) 0.8249(5) 0.1200(2) 0.0762(7) Uani 1 d . .
H25 H 0.5259(3) 0.7887(5) 0.1565(2) 0.116(2) Uiso 1 calc R .
C26 C 0.4491(4) 0.9122(6) 0.0458(2) 0.0962(10) Uani 1 d . .
H26 H 0.5358(4) 0.9316(6) 0.0325(2) 0.116(2) Uiso 1 calc R .
C27 C 0.3290(4) 0.9701(5) -0.0080(2) 0.0946(10) Uani 1 d . .
H27 H 0.3335(4) 1.0290(5) -0.0579(2) 0.116(2) Uiso 1 calc R .
C28 C 0.2026(3) 0.9409(5) 0.0121(2) 0.0867(8) Uani 1 d . .
H28 H 0.1204(3) 0.9813(5) -0.0239(2) 0.116(2) Uiso 1 calc R .
C29 C 0.1960(3) 0.8513(4) 0.08563(15) 0.0717(6) Uani 1 d . .
H29 H 0.1084(3) 0.8317(4) 0.09785(15) 0.116(2) Uiso 1 calc R .
H1 H -0.0628(41) 0.7294(59) 0.4555(26) 0.116(2) Uiso 1 d . .
H4A H -0.1069(45) 0.5267(67) 0.2415(29) 0.116(2) Uiso 1 d . .
H4B H -0.2429(48) 0.5474(65) 0.2807(27) 0.116(2) Uiso 1 d . .
H5 H -0.1889(47) 0.7637(60) 0.3237(28) 0.116(2) Uiso 1 d . .
H6 H -0.0620(44) 0.9541(62) 0.2981(29) 0.116(2) Uiso 1 d . .
H7 H 0.1648(42) 0.9340(60) 0.2943(27) 0.116(2) Uiso 1 d . .
H8A H 0.2185(43) 0.7084(59) 0.4240(26) 0.116(2) Uiso 1 d . .
H8B H 0.1266(44) 0.8942(64) 0.4322(27) 0.116(2) Uiso 1 d . .
H10 H -0.1017(45) 0.7326(64) 0.1573(27) 0.116(2) Uiso 1 d . .
H11A H -0.1942(43) 0.9982(65) 0.0759(31) 0.116(2) Uiso 1 d . .
H11B H -0.1760(56) 1.0625(70) 0.1740(31) 0.116(2) Uiso 1 d . .

loop_
_geom_bond_atom_site_label_1
_geom_bond_atom_site_label_2
_geom_bond_distance
_geom_bond_site_symmetry_2
_geom_bond_publ_flag
C1 O2 1.446(4) . ?
C1 C8 1.506(4) . ?
C1 C5 1.544(4) . ?
C1 H1 1.06(4) . ?
O2 C3 1.306(5) . ?
C3 O9 1.208(5) . ?
C3 C4 1.469(6) . ?
C4 C5 1.522(5) . ?
C4 H4A 0.84(4) . ?
C4 H4B 1.08(4) . ?
C5 C6 1.527(4) . ?
C5 H5 0.80(4) . ?
C6 C10 1.504(4) . ?
C6 C7 1.533(3) . ?
C6 H6 0.89(5) . ?
C7 O12 1.426(3) . ?
C7 C8 1.527(4) . ?
C7 H7 1.04(5) . ?
C8 H8A 1.13(4) . ?
C8 H8B 0.96(5) . ?
C10 C11 1.311(8) . ?
C10 H10 1.02(5) . ?
C11 H11A 0.97(5) . ?
C11 H11B 0.80(5) . ?
O12 Si13 1.6486(13) . ?
Si13 C24 1.873(2) . ?
Si13 C14 1.877(3) . ?
Si13 C18 1.888(2) . ?
C14 C16 1.521(4) . ?
C14 C17 1.533(5) . ?
C14 C15 1.536(4) . ?
C15 H15A 0.96 . ?
C15 H15B 0.96 . ?
C15 H15C 0.96 . ?
C16 H16A 0.96 . ?
C16 H16B 0.96 . ?
C16 H16C 0.96 . ?
C17 H17A 0.96 . ?
C17 H17B 0.96 . ?
C17 H17C 0.96 . ?
C18 C23 1.381(4) . ?
C18 C19 1.385(4) . ?
C19 C20 1.411(5) . ?
C19 H19 0.93 . ?
C20 C21 1.340(7) . ?
C20 H20 0.93 . ?
C21 C22 1.342(6) . ?
C21 H21 0.93 . ?
C22 C23 1.391(4) . ?
C22 H22 0.93 . ?
C23 H23 0.93 . ?
C24 C29 1.383(3) . ?
C24 C25 1.393(3) . ?
C25 C26 1.381(4) . ?
C25 H25 0.93 . ?
C26 C27 1.364(5) . ?
C26 H26 0.93 . ?
C27 C28 1.361(5) . ?
C27 H27 0.93 . ?
C28 C29 1.381(4) . ?
C28 H28 0.93 . ?
C29 H29 0.93 . ?

loop_
_cod_related_entry_id
_cod_related_entry_database
_cod_related_entry_code
1 ChemSpider 21183597
